data_7020101
loop_
_publ_author_name
'Merino, Est\'ibaliz'
'Poli, Evelyne'
'D\'iaz, Urbano'
'Brunel, Daniel'

_publ_section_title
;
 Synthesis and characterization of new ruthenium N-heterocyclic carbene
 Hoveyda II-type complexes. Study of reactivity in ring closing metathesis
 reactions.
;
_journal_issue 36
_journal_name_full 'Dalton transactions (Cambridge, England : 2003)'
_journal_page_first 10913
_journal_page_last 10918
_journal_paper_doi 10.1039/c2dt31540h
_journal_volume 41
_journal_year 2012
_chemical_compound_source 'synthesis as described'
_chemical_formula_moiety 'C41 H40 Cl2 N2 O Ru, 0.59(C2 H5 O), 0.41(C H2 Cl2)'
_chemical_formula_sum 'C42.59 H43.77 Cl2.82 N2 O1.59 Ru'
_chemical_formula_weight 810.06
_chemical_name_common EM247
_chemical_name_systematic
;
?
;
_space_group_IT_number 14
_symmetry_cell_setting monoclinic
_symmetry_Int_Tables_number 14
_symmetry_space_group_name_Hall '-P 2ybc'
_symmetry_space_group_name_H-M 'P 1 21/c 1'
_atom_sites_solution_hydrogens geom
_atom_sites_solution_primary direct
_atom_sites_solution_secondary difmap
_audit_creation_date 2011-03-27T21:28:15-00:00
_audit_creation_method 'WinGX routine CIF_UPDATE'
_cell_angle_alpha 90
_cell_angle_beta 107.433(1)
_cell_angle_gamma 90
_cell_formula_units_Z 4
_cell_length_a 20.7100(5)
_cell_length_b 10.3621(3)
_cell_length_c 18.7711(4)
_cell_measurement_reflns_used 7997
_cell_measurement_temperature 100(2)
_cell_measurement_theta_max 32.27
_cell_measurement_theta_min 2.34
_cell_measurement_wavelength 0.71073
_cell_volume 3843.23(17)
_computing_cell_refinement 'APEX2 v2011.2-3 (Bruker AXS, 2011)'
_computing_data_collection 'APEX2 v2011.2-3 (Bruker AXS, 2011)'
_computing_data_reduction 'APEX2 v2011.2-3 (Bruker AXS, 2011)'
_computing_molecular_graphics 'Ortep-3 for Windows (Farrugia, 1997)'
_computing_publication_material 'WinGX publication routines (Farrugia, 1999)'
_computing_structure_refinement 'SHELXL-97 (Sheldrick, 2008)'
_computing_structure_solution 'SIR97 (Altomare et al., 1999)'
_diffrn_ambient_temperature 100(2)
_diffrn_measured_fraction_theta_full 0.992
_diffrn_measured_fraction_theta_max 0.992
_diffrn_measurement_device_type 'Bruker X8 kappa APEXII CCD'
_diffrn_measurement_method 'omega and phi scans'
_diffrn_radiation_monochromator graphite
_diffrn_radiation_probe x-ray
_diffrn_radiation_type MoK\a
_diffrn_radiation_wavelength 0.71073
_diffrn_reflns_av_R_equivalents 0.0263
_diffrn_reflns_av_unetI/netI 0.0203
_diffrn_reflns_limit_h_max 27
_diffrn_reflns_limit_h_min -29
_diffrn_reflns_limit_k_max 14
_diffrn_reflns_limit_k_min 0
_diffrn_reflns_limit_l_max 26
_diffrn_reflns_limit_l_min 0
_diffrn_reflns_number 76624
_diffrn_reflns_theta_full 30.51
_diffrn_reflns_theta_max 30.51
_diffrn_reflns_theta_min 2.06
_exptl_absorpt_coefficient_mu 0.641
_exptl_absorpt_correction_T_max 0.8959
_exptl_absorpt_correction_T_min 0.7846
_exptl_absorpt_correction_type multi-scan
_exptl_absorpt_process_details 'BRUKER AXS - SADABS'
_exptl_crystal_colour red
_exptl_crystal_density_diffrn 1.400
_exptl_crystal_density_method 'not measured'
_exptl_crystal_description plate
_exptl_crystal_F_000 1672.8
_exptl_crystal_size_max 0.37
_exptl_crystal_size_mid 0.31
_exptl_crystal_size_min 0.08
_refine_diff_density_max 1.001
_refine_diff_density_min -0.534
_refine_diff_density_rms 0.065
_refine_ls_extinction_method none
_refine_ls_goodness_of_fit_ref 1.049
_refine_ls_hydrogen_treatment constr
_refine_ls_matrix_type full
_refine_ls_number_parameters 589
_refine_ls_number_reflns 11645
_refine_ls_number_restraints 375
_refine_ls_restrained_S_all 1.040
_refine_ls_R_factor_all 0.0330
_refine_ls_R_factor_gt 0.0269
_refine_ls_shift/su_max 0.001
_refine_ls_shift/su_mean 0.000
_refine_ls_structure_factor_coef Fsqd
_refine_ls_weighting_details 'calc w=1/[\s^2^(Fo^2^)+(0.0248P)^2^+3.1946P] where P=(Fo^2^+2Fc^2^)/3'
_refine_ls_weighting_scheme calc
_refine_ls_wR_factor_gt 0.0622
_refine_ls_wR_factor_ref 0.0650
_reflns_number_gt 10381
_reflns_number_total 11645
_reflns_threshold_expression >2\s(I)
_cod_data_source_file c2dt31540h.txt
_cod_data_source_block cc01emm1n
_cod_original_sg_symbol_H-M 'P 21/c'
_cod_database_code 7020101

loop_
_symmetry_equiv_pos_as_xyz
'x, y, z'
'-x, y+1/2, -z+1/2'
'-x, -y, -z'
'x, -y-1/2, z-1/2'

loop_
_atom_site_label
_atom_site_type_symbol
_atom_site_fract_x
_atom_site_fract_y
_atom_site_fract_z
_atom_site_U_iso_or_equiv
_atom_site_adp_type
_atom_site_occupancy
_atom_site_symmetry_multiplicity
_atom_site_calc_flag
_atom_site_refinement_flags
_atom_site_disorder_assembly
_atom_site_disorder_group
Ru1 Ru 0.156638(5) 0.013353(10) 0.234740(6) 0.01104(3) Uani 1 1 d . . .
Cl2 Cl 0.187580(17) -0.15170(3) 0.166828(19) 0.01826(7) Uani 1 1 d . . .
Cl3 Cl 0.130584(16) 0.11543(3) 0.334532(18) 0.01730(7) Uani 1 1 d . . .
C1 C 0.24621(6) 0.09800(13) 0.25569(7) 0.0128(2) Uani 1 1 d . A .
N2 N 0.26895(5) 0.20906(11) 0.23070(6) 0.0131(2) Uani 1 1 d . . .
C3 C 0.33786(7) 0.22384(13) 0.26363(8) 0.0154(2) Uani 1 1 d . . .
C4 C 0.35953(7) 0.12140(13) 0.30987(8) 0.0154(2) Uani 1 1 d . A .
N5 N 0.30410(6) 0.04453(11) 0.30510(7) 0.0140(2) Uani 1 1 d . . .
C6 C 0.39358(7) 0.31289(14) 0.26817(8) 0.0174(3) Uani 1 1 d . . .
C7 C 0.40343(8) 0.42876(15) 0.23783(9) 0.0226(3) Uani 1 1 d . . .
H7 H 0.3671 0.4715 0.2025 0.027 Uiso 1 1 calc R . .
C8 C 0.46972(8) 0.48354(16) 0.26064(11) 0.0286(4) Uani 1 1 d . . .
H8 H 0.4768 0.5645 0.2405 0.034 Uiso 1 1 calc R . .
C9 C 0.52357(8) 0.42369(17) 0.31054(11) 0.0288(4) Uani 1 1 d . . .
H9 H 0.5670 0.4628 0.3235 0.035 Uiso 1 1 calc R . .
C10 C 0.51480(7) 0.30337(16) 0.34312(9) 0.0238(3) Uani 1 1 d . . .
C11 C 0.56464(8) 0.22971(18) 0.39652(10) 0.0302(4) Uani 1 1 d . . .
H11 H 0.6100 0.2598 0.4134 0.036 Uiso 1 1 calc R . .
C12 C 0.54785(8) 0.11625(19) 0.42376(10) 0.0310(4) Uani 1 1 d . . .
H12 H 0.5822 0.0695 0.4593 0.037 Uiso 1 1 calc R . .
C13 C 0.48057(7) 0.06518(17) 0.40082(9) 0.0242(3) Uani 1 1 d . A .
H13 H 0.4701 -0.0136 0.4208 0.029 Uiso 1 1 calc R . .
C14 C 0.43180(7) 0.13368(14) 0.34910(8) 0.0179(3) Uani 1 1 d . . .
C15 C 0.44965(7) 0.25201(14) 0.32109(8) 0.0184(3) Uani 1 1 d . A .
C16 C 0.22843(6) 0.29969(13) 0.17782(8) 0.0133(2) Uani 1 1 d . . .
C17 C 0.21993(7) 0.27917(13) 0.10219(8) 0.0154(2) Uani 1 1 d . . .
C18 C 0.17798(7) 0.36428(15) 0.05139(8) 0.0194(3) Uani 1 1 d . . .
H18 H 0.1702 0.3510 -0.0006 0.023 Uiso 1 1 calc R . .
C19 C 0.14728(8) 0.46833(15) 0.07539(9) 0.0218(3) Uani 1 1 d . . .
C20 C 0.15902(8) 0.48752(14) 0.15167(9) 0.0205(3) Uani 1 1 d . . .
H20 H 0.1392 0.5599 0.1682 0.025 Uiso 1 1 calc R . .
C21 C 0.19922(7) 0.40309(13) 0.20442(8) 0.0158(3) Uani 1 1 d . . .
C22 C 0.25351(8) 0.16617(15) 0.07721(8) 0.0205(3) Uani 1 1 d . . .
H22A H 0.3025 0.1707 0.1010 0.031 Uiso 1 1 calc R . .
H22B H 0.2438 0.1688 0.0228 0.031 Uiso 1 1 calc R . .
H22C H 0.2360 0.0856 0.0916 0.031 Uiso 1 1 calc R . .
C23 C 0.10281(10) 0.56046(19) 0.01930(11) 0.0361(4) Uani 1 1 d . . .
H23A H 0.0697 0.5998 0.0406 0.054 Uiso 1 1 calc R . .
H23B H 0.0790 0.5132 -0.0262 0.054 Uiso 1 1 calc R . .
H23C H 0.1309 0.6281 0.0072 0.054 Uiso 1 1 calc R . .
C24 C 0.20915(8) 0.42009(15) 0.28659(8) 0.0216(3) Uani 1 1 d . . .
H24A H 0.1926 0.5054 0.2955 0.032 Uiso 1 1 calc R . .
H24B H 0.2574 0.4128 0.3140 0.032 Uiso 1 1 calc R . .
H24C H 0.1839 0.3532 0.3038 0.032 Uiso 1 1 calc R . .
C26 C 0.3010(9) -0.0577(8) 0.3541(6) 0.0144(13) Uani 0.61(2) 1 d PDU A 1
C27 C 0.2899(6) -0.0252(7) 0.4224(4) 0.0153(9) Uani 0.61(2) 1 d PDU A 1
C28 C 0.2784(4) -0.1265(7) 0.4660(4) 0.0234(10) Uani 0.61(2) 1 d PDU A 1
H28 H 0.2675 -0.1071 0.5105 0.028 Uiso 0.61(2) 1 calc PR A 1
C29 C 0.2823(3) -0.2541(7) 0.4465(4) 0.0262(12) Uani 0.61(2) 1 d PDU A 1
C30 C 0.3032(5) -0.2817(7) 0.3847(5) 0.0276(12) Uani 0.61(2) 1 d PDU A 1
H30 H 0.3109 -0.3690 0.3741 0.033 Uiso 0.61(2) 1 calc PR A 1
C31 C 0.3133(6) -0.1847(8) 0.3373(5) 0.0209(12) Uani 0.61(2) 1 d PDU A 1
C32 C 0.2946(6) 0.1117(7) 0.4486(5) 0.0214(11) Uani 0.61(2) 1 d PDU A 1
H32A H 0.2929 0.1143 0.5002 0.032 Uiso 0.61(2) 1 calc PR A 1
H32B H 0.2566 0.1612 0.4166 0.032 Uiso 0.61(2) 1 calc PR A 1
H32C H 0.3373 0.1494 0.4463 0.032 Uiso 0.61(2) 1 calc PR A 1
C33 C 0.2648(3) -0.3627(8) 0.4915(4) 0.0441(16) Uani 0.61(2) 1 d PDU A 1
H33A H 0.2598 -0.3281 0.5381 0.066 Uiso 0.61(2) 1 calc PR A 1
H33B H 0.3011 -0.4272 0.5029 0.066 Uiso 0.61(2) 1 calc PR A 1
H33C H 0.2223 -0.4031 0.4625 0.066 Uiso 0.61(2) 1 calc PR A 1
C34 C 0.3414(7) -0.2176(12) 0.2740(6) 0.0271(13) Uani 0.61(2) 1 d PDU A 1
H34A H 0.3350 -0.1442 0.2397 0.041 Uiso 0.61(2) 1 calc PR A 1
H34B H 0.3177 -0.2931 0.2471 0.041 Uiso 0.61(2) 1 calc PR A 1
H34C H 0.3898 -0.2369 0.2942 0.041 Uiso 0.61(2) 1 calc PR A 1
C76 C 0.3053(14) -0.0740(14) 0.3504(10) 0.018(2) Uani 0.39(2) 1 d PDU A 2
C77 C 0.2914(10) -0.0563(14) 0.4182(8) 0.026(2) Uani 0.39(2) 1 d PDU A 2
C78 C 0.2847(7) -0.1672(17) 0.4573(7) 0.035(2) Uani 0.39(2) 1 d PDU A 2
H78 H 0.2743 -0.1589 0.5031 0.042 Uiso 0.39(2) 1 calc PR A 2
C79 C 0.2925(9) -0.2870(14) 0.4316(7) 0.042(3) Uani 0.39(2) 1 d PDU A 2
C80 C 0.3117(10) -0.2987(12) 0.3678(9) 0.038(3) Uani 0.39(2) 1 d PDU A 2
H80 H 0.3199 -0.3827 0.3521 0.046 Uiso 0.39(2) 1 calc PR A 2
C81 C 0.3195(9) -0.1928(9) 0.3248(8) 0.019(2) Uani 0.39(2) 1 d PDU A 2
C82 C 0.2906(9) 0.0761(16) 0.4497(9) 0.031(2) Uani 0.39(2) 1 d PDU A 2
H82A H 0.3346 0.1174 0.4568 0.046 Uiso 0.39(2) 1 calc PR A 2
H82B H 0.2814 0.0699 0.4978 0.046 Uiso 0.39(2) 1 calc PR A 2
H82C H 0.2551 0.1276 0.4151 0.046 Uiso 0.39(2) 1 calc PR A 2
C83 C 0.2834(12) -0.4063(17) 0.4746(8) 0.084(6) Uani 0.39(2) 1 d PDU A 2
H83A H 0.2795 -0.3805 0.5234 0.126 Uiso 0.39(2) 1 calc PR A 2
H83B H 0.3225 -0.4633 0.4817 0.126 Uiso 0.39(2) 1 calc PR A 2
H83C H 0.2422 -0.4519 0.4464 0.126 Uiso 0.39(2) 1 calc PR A 2
C84 C 0.3446(11) -0.2072(19) 0.2584(10) 0.031(2) Uani 0.39(2) 1 d PDU A 2
H84A H 0.3186 -0.1504 0.2183 0.047 Uiso 0.39(2) 1 calc PR A 2
H84B H 0.3389 -0.2970 0.2411 0.047 Uiso 0.39(2) 1 calc PR A 2
H84C H 0.3926 -0.1838 0.2721 0.047 Uiso 0.39(2) 1 calc PR A 2
C35 C 0.10536(6) 0.11125(13) 0.15686(7) 0.0137(2) Uani 1 1 d . . .
H35 H 0.1235 0.1865 0.1412 0.016 Uiso 1 1 calc R . .
C36 C 0.03650(6) 0.07096(13) 0.11989(7) 0.0129(2) Uani 1 1 d . . .
C37 C -0.00561(7) 0.13284(14) 0.05625(8) 0.0161(3) Uani 1 1 d . . .
H37 H 0.0102 0.2070 0.0368 0.019 Uiso 1 1 calc R . .
C38 C -0.07010(7) 0.08633(15) 0.02170(8) 0.0195(3) Uani 1 1 d . . .
H38 H -0.0986 0.1284 -0.0213 0.023 Uiso 1 1 calc R . .
C39 C -0.09286(7) -0.02239(15) 0.05039(8) 0.0207(3) Uani 1 1 d . . .
H39 H -0.1369 -0.0545 0.0260 0.025 Uiso 1 1 calc R . .
C40 C -0.05295(7) -0.08568(14) 0.11387(8) 0.0184(3) Uani 1 1 d . . .
H40 H -0.0693 -0.1594 0.1332 0.022 Uiso 1 1 calc R . .
C41 C 0.01148(7) -0.03736(13) 0.14795(7) 0.0143(2) Uani 1 1 d . . .
O42 O 0.05755(5) -0.08929(9) 0.21007(5) 0.01471(18) Uani 1 1 d . . .
C43 C 0.03430(7) -0.18315(14) 0.25599(8) 0.0178(3) Uani 1 1 d . . .
H43 H 0.0074 -0.2524 0.2231 0.021 Uiso 1 1 calc R . .
C44 C 0.09801(8) -0.24144(15) 0.30854(9) 0.0222(3) Uani 1 1 d . . .
H44A H 0.1261 -0.2768 0.2795 0.033 Uiso 1 1 calc R . .
H44B H 0.0857 -0.3106 0.3377 0.033 Uiso 1 1 calc R . .
H44C H 0.1234 -0.1746 0.3424 0.033 Uiso 1 1 calc R . .
C45 C -0.00999(8) -0.11495(16) 0.29564(9) 0.0230(3) Uani 1 1 d . . .
H45A H 0.0167 -0.0491 0.3292 0.035 Uiso 1 1 calc R . .
H45B H -0.0270 -0.1779 0.3246 0.035 Uiso 1 1 calc R . .
H45C H -0.0482 -0.0739 0.2587 0.035 Uiso 1 1 calc R . .
C50 C 0.4767(5) 0.1601(9) 0.0434(6) 0.050(2) Uani 0.4015(18) 1 d PU B 1
H50A H 0.5096 0.0950 0.0714 0.060 Uiso 0.4015(18) 1 calc PR B 1
H50B H 0.4996 0.2150 0.0151 0.060 Uiso 0.4015(18) 1 calc PR B 1
Cl51 Cl 0.44911(7) 0.25719(12) 0.10709(7) 0.0406(4) Uani 0.4015(18) 1 d PU B 1
Cl52 Cl 0.40586(9) 0.08127(17) -0.01973(9) 0.0580(5) Uani 0.4015(18) 1 d PU B 1
O60 O 0.5000 0.0000 0.0000 0.0792(14) Uani 0.5985(18) 2 d SPDU B -2
C61 C 0.5240(5) 0.1082(11) 0.0491(5) 0.076(2) Uani 0.2992(9) 1 d PDU B -2
H61A H 0.5478 0.0708 0.0985 0.091 Uiso 0.2992(9) 1 calc PR B -2
H61B H 0.5591 0.1504 0.0312 0.091 Uiso 0.2992(9) 1 calc PR B -2
C62 C 0.4885(9) 0.1965(17) 0.0612(13) 0.098(5) Uani 0.2992(9) 1 d PDU B -2
H62A H 0.4451 0.1982 0.0216 0.147 Uiso 0.2992(9) 1 calc PR B -2
H62B H 0.5118 0.2791 0.0622 0.147 Uiso 0.2992(9) 1 calc PR B -2
H62C H 0.4804 0.1822 0.1094 0.147 Uiso 0.2992(9) 1 calc PR B -2
C63 C 0.5432(5) -0.0962(11) -0.0118(7) 0.073(2) Uani 0.2992(9) 1 d PDU B -2
H63A H 0.5831 -0.0469 -0.0153 0.087 Uiso 0.2992(9) 1 calc PR B -2
H63B H 0.5584 -0.1409 0.0370 0.087 Uiso 0.2992(9) 1 calc PR B -2
C64 C 0.5387(9) -0.187(2) -0.0583(13) 0.083(4) Uani 0.2992(9) 1 d PDU B -2
H64A H 0.5530 -0.2679 -0.0314 0.124 Uiso 0.2992(9) 1 calc PR B -2
H64B H 0.5678 -0.1678 -0.0896 0.124 Uiso 0.2992(9) 1 calc PR B -2
H64C H 0.4916 -0.1946 -0.0898 0.124 Uiso 0.2992(9) 1 calc PR B -2

loop_
_atom_site_aniso_label
_atom_site_aniso_U_11
_atom_site_aniso_U_22
_atom_site_aniso_U_33
_atom_site_aniso_U_23
_atom_site_aniso_U_13
_atom_site_aniso_U_12
Ru1 0.00854(5) 0.01182(5) 0.01193(5) 0.00140(4) 0.00179(3) 0.00060(3)
Cl2 0.01682(15) 0.01774(15) 0.01873(15) -0.00295(12) 0.00305(12) 0.00321(11)
Cl3 0.01548(14) 0.02041(16) 0.01615(14) -0.00178(12) 0.00496(12) 0.00102(11)
C1 0.0106(5) 0.0139(6) 0.0134(6) -0.0004(5) 0.0030(5) 0.0020(4)
N2 0.0096(5) 0.0128(5) 0.0155(5) 0.0009(4) 0.0017(4) 0.0006(4)
C3 0.0100(6) 0.0152(6) 0.0198(6) -0.0003(5) 0.0028(5) -0.0003(5)
C4 0.0097(6) 0.0165(6) 0.0190(6) 0.0002(5) 0.0026(5) 0.0000(5)
N5 0.0101(5) 0.0148(5) 0.0160(5) 0.0025(4) 0.0021(4) 0.0005(4)
C6 0.0123(6) 0.0165(6) 0.0233(7) -0.0021(5) 0.0053(5) -0.0010(5)
C7 0.0170(7) 0.0183(7) 0.0318(8) 0.0004(6) 0.0063(6) -0.0013(5)
C8 0.0223(7) 0.0203(7) 0.0445(10) 0.0003(7) 0.0119(7) -0.0070(6)
C9 0.0156(7) 0.0271(8) 0.0431(10) -0.0042(7) 0.0079(7) -0.0074(6)
C10 0.0126(6) 0.0259(8) 0.0316(8) -0.0044(6) 0.0045(6) -0.0030(5)
C11 0.0108(6) 0.0372(9) 0.0371(9) -0.0016(7) -0.0011(6) -0.0029(6)
C12 0.0124(7) 0.0400(10) 0.0336(9) 0.0045(7) -0.0037(6) 0.0016(6)
C13 0.0140(6) 0.0285(8) 0.0265(8) 0.0043(6) 0.0008(6) 0.0007(6)
C14 0.0104(6) 0.0208(7) 0.0214(7) -0.0007(5) 0.0028(5) 0.0001(5)
C15 0.0118(6) 0.0194(7) 0.0230(7) -0.0023(5) 0.0038(5) -0.0007(5)
C16 0.0096(5) 0.0116(6) 0.0173(6) 0.0024(5) 0.0019(5) 0.0000(4)
C17 0.0131(6) 0.0144(6) 0.0193(6) 0.0010(5) 0.0054(5) -0.0015(5)
C18 0.0175(6) 0.0217(7) 0.0184(7) 0.0050(5) 0.0043(5) -0.0013(5)
C19 0.0190(7) 0.0194(7) 0.0260(7) 0.0100(6) 0.0051(6) 0.0031(5)
C20 0.0194(7) 0.0137(6) 0.0290(8) 0.0038(5) 0.0084(6) 0.0038(5)
C21 0.0132(6) 0.0127(6) 0.0210(7) -0.0003(5) 0.0045(5) -0.0005(4)
C22 0.0206(7) 0.0213(7) 0.0203(7) -0.0029(5) 0.0072(6) 0.0014(5)
C23 0.0353(9) 0.0337(10) 0.0357(10) 0.0178(8) 0.0056(8) 0.0138(8)
C24 0.0223(7) 0.0190(7) 0.0229(7) -0.0044(6) 0.0059(6) 0.0022(5)
C26 0.007(3) 0.0117(17) 0.021(2) 0.0027(15) -0.0011(15) 0.0009(15)
C27 0.0082(14) 0.023(2) 0.0135(16) 0.0065(17) 0.0010(11) 0.002(2)
C28 0.0105(14) 0.037(3) 0.0208(18) 0.0090(18) 0.0021(11) -0.0004(18)
C29 0.0133(15) 0.031(3) 0.029(3) 0.014(2) -0.0021(14) -0.0059(18)
C30 0.0226(18) 0.0185(19) 0.033(4) 0.007(2) -0.004(2) -0.0036(15)
C31 0.0115(19) 0.026(2) 0.022(2) -0.0012(15) 0.0012(16) 0.0012(13)
C32 0.0182(18) 0.026(2) 0.0190(19) -0.006(2) 0.0041(13) 0.000(2)
C33 0.026(2) 0.048(3) 0.049(3) 0.026(2) -0.0022(16) -0.0157(18)
C34 0.026(2) 0.023(2) 0.029(3) -0.001(2) 0.002(2) 0.0086(17)
C76 0.009(3) 0.023(5) 0.021(4) 0.015(3) 0.004(3) 0.003(4)
C77 0.011(3) 0.030(5) 0.033(4) 0.003(3) -0.001(2) 0.000(4)
C78 0.021(4) 0.058(6) 0.021(3) 0.021(4) -0.003(2) -0.013(5)
C79 0.044(6) 0.036(5) 0.029(5) 0.017(4) -0.014(3) -0.025(4)
C80 0.042(7) 0.022(4) 0.031(5) 0.010(3) -0.018(3) -0.013(3)
C81 0.016(4) 0.005(3) 0.029(5) 0.009(2) -0.004(3) -0.002(2)
C82 0.018(3) 0.050(6) 0.022(3) 0.004(5) 0.001(2) 0.005(5)
C83 0.116(11) 0.065(7) 0.044(5) 0.034(5) -0.018(6) -0.061(7)
C84 0.026(3) 0.021(4) 0.042(7) -0.006(4) 0.004(4) 0.009(3)
C35 0.0114(6) 0.0143(6) 0.0152(6) 0.0013(5) 0.0039(5) 0.0005(4)
C36 0.0109(5) 0.0145(6) 0.0130(6) -0.0009(5) 0.0029(5) 0.0015(4)
C37 0.0164(6) 0.0170(6) 0.0143(6) 0.0006(5) 0.0038(5) 0.0042(5)
C38 0.0166(6) 0.0230(7) 0.0149(6) -0.0027(5) -0.0013(5) 0.0059(5)
C39 0.0125(6) 0.0250(7) 0.0210(7) -0.0056(6) -0.0004(5) -0.0002(5)
C40 0.0131(6) 0.0193(7) 0.0214(7) -0.0021(5) 0.0031(5) -0.0024(5)
C41 0.0114(6) 0.0164(6) 0.0140(6) 0.0000(5) 0.0022(5) 0.0014(5)
O42 0.0102(4) 0.0167(5) 0.0155(4) 0.0045(4) 0.0013(3) -0.0018(3)
C43 0.0156(6) 0.0160(6) 0.0222(7) 0.0052(5) 0.0060(5) -0.0029(5)
C44 0.0204(7) 0.0209(7) 0.0252(7) 0.0091(6) 0.0068(6) 0.0028(5)
C45 0.0191(7) 0.0276(8) 0.0247(7) 0.0069(6) 0.0102(6) 0.0004(6)
C50 0.065(5) 0.037(4) 0.069(5) -0.011(3) 0.052(4) -0.021(3)
Cl51 0.0434(7) 0.0288(6) 0.0456(7) -0.0058(5) 0.0070(5) 0.0037(5)
Cl52 0.0629(10) 0.0589(10) 0.0529(9) -0.0203(7) 0.0185(7) -0.0073(7)
O60 0.075(3) 0.077(3) 0.077(3) 0.040(2) 0.011(2) -0.006(2)
C61 0.057(4) 0.107(5) 0.052(4) 0.030(3) -0.003(3) 0.002(3)
C62 0.094(11) 0.059(6) 0.116(9) 0.043(5) -0.007(9) 0.011(7)
C63 0.053(4) 0.082(4) 0.079(5) 0.037(3) 0.013(4) -0.018(3)
C64 0.066(8) 0.089(8) 0.086(9) 0.032(5) 0.010(8) -0.006(6)

loop_
_atom_type_symbol
_atom_type_description
_atom_type_scat_dispersion_real
_atom_type_scat_dispersion_imag
_atom_type_scat_source
C C 0.0033 0.0016 'International Tables Vol C Tables 4.2.6.8 and 6.1.1.4'
H H 0 0 'International Tables Vol C Tables 4.2.6.8 and 6.1.1.4'
N N 0.0061 0.0033 'International Tables Vol C Tables 4.2.6.8 and 6.1.1.4'
O O 0.0106 0.006 'International Tables Vol C Tables 4.2.6.8 and 6.1.1.4'
Cl Cl 0.1484 0.1585 'International Tables Vol C Tables 4.2.6.8 and 6.1.1.4'
Ru Ru -1.2594 0.8363 'International Tables Vol C Tables 4.2.6.8 and 6.1.1.4'

loop_
_geom_angle_atom_site_label_1
_geom_angle_atom_site_label_2
_geom_angle_atom_site_label_3
_geom_angle
C35 Ru1 C1 101.38(6)
C35 Ru1 O42 79.72(5)
C1 Ru1 O42 177.71(5)
C35 Ru1 Cl2 99.09(4)
C1 Ru1 Cl2 92.22(4)
O42 Ru1 Cl2 85.61(3)
C35 Ru1 Cl3 99.79(4)
C1 Ru1 Cl3 93.87(4)
O42 Ru1 Cl3 87.91(3)
Cl2 Ru1 Cl3 158.585(13)
N2 C1 N5 104.19(11)
N2 C1 Ru1 134.20(9)
N5 C1 Ru1 121.60(10)
C1 N2 C3 110.64(11)
C1 N2 C16 126.26(11)
C3 N2 C16 123.10(11)
C4 C3 N2 107.33(12)
C4 C3 C6 110.62(12)
N2 C3 C6 141.97(13)
C3 C4 N5 107.49(11)
C3 C4 C14 110.24(12)
N5 C4 C14 142.20(13)
C4 N5 C1 110.34(11)
C4 N5 C26 126.1(7)
C1 N5 C26 122.2(7)
C4 N5 C76 124.6(11)
C1 N5 C76 124.9(11)
C26 N5 C76 7.9(9)
C7 C6 C15 119.00(13)
C7 C6 C3 137.99(14)
C15 C6 C3 103.00(12)
C6 C7 C8 118.24(15)
C6 C7 H7 120.9
C8 C7 H7 120.9
C9 C8 C7 122.51(15)
C9 C8 H8 118.7
C7 C8 H8 118.7
C8 C9 C10 120.47(14)
C8 C9 H9 119.8
C10 C9 H9 119.8
C15 C10 C9 116.35(14)
C15 C10 C11 115.92(15)
C9 C10 C11 127.73(14)
C12 C11 C10 120.75(14)
C12 C11 H11 119.6
C10 C11 H11 119.6
C11 C12 C13 122.62(15)
C11 C12 H12 118.7
C13 C12 H12 118.7
C14 C13 C12 117.79(15)
C14 C13 H13 121.1
C12 C13 H13 121.1
C13 C14 C15 119.27(13)
C13 C14 C4 137.53(14)
C15 C14 C4 103.20(12)
C10 C15 C14 123.65(14)
C10 C15 C6 123.42(14)
C14 C15 C6 112.93(12)
C17 C16 C21 123.10(12)
C17 C16 N2 118.20(12)
C21 C16 N2 118.70(12)
C16 C17 C18 117.56(13)
C16 C17 C22 120.43(12)
C18 C17 C22 121.99(13)
C19 C18 C17 121.29(14)
C19 C18 H18 119.4
C17 C18 H18 119.4
C20 C19 C18 119.13(13)
C20 C19 C23 120.52(15)
C18 C19 C23 120.34(15)
C19 C20 C21 121.57(14)
C19 C20 H20 119.2
C21 C20 H20 119.2
C16 C21 C20 117.29(13)
C16 C21 C24 121.10(12)
C20 C21 C24 121.59(13)
C17 C22 H22A 109.5
C17 C22 H22B 109.5
H22A C22 H22B 109.5
C17 C22 H22C 109.5
H22A C22 H22C 109.5
H22B C22 H22C 109.5
C19 C23 H23A 109.5
C19 C23 H23B 109.5
H23A C23 H23B 109.5
C19 C23 H23C 109.5
H23A C23 H23C 109.5
H23B C23 H23C 109.5
C21 C24 H24A 109.5
C21 C24 H24B 109.5
H24A C24 H24B 109.5
C21 C24 H24C 109.5
H24A C24 H24C 109.5
H24B C24 H24C 109.5
C31 C26 C27 121.5(7)
C31 C26 N5 120.7(6)
C27 C26 N5 117.6(6)
C28 C27 C26 117.2(6)
C28 C27 C32 121.7(5)
C26 C27 C32 121.0(6)
C29 C28 C27 122.0(5)
C29 C28 H28 119.0
C27 C28 H28 119.0
C28 C29 C30 118.6(5)
C28 C29 C33 121.3(5)
C30 C29 C33 120.1(5)
C29 C30 C31 121.9(5)
C29 C30 H30 119.0
C31 C30 H30 119.0
C26 C31 C30 117.5(6)
C26 C31 C34 122.1(7)
C30 C31 C34 120.3(7)
C81 C76 C77 123.7(10)
C81 C76 N5 120.3(9)
C77 C76 N5 116.0(9)
C78 C77 C76 116.9(9)
C78 C77 C82 122.2(10)
C76 C77 C82 120.7(10)
C79 C78 C77 121.6(8)
C79 C78 H78 119.2
C77 C78 H78 119.2
C78 C79 C80 119.1(8)
C78 C79 C83 120.4(9)
C80 C79 C83 120.4(9)
C79 C80 C81 123.1(9)
C79 C80 H80 118.5
C81 C80 H80 118.5
C76 C81 C80 115.1(9)
C76 C81 C84 122.8(10)
C80 C81 C84 122.1(9)
C77 C82 H82A 109.5
C77 C82 H82B 109.5
H82A C82 H82B 109.5
C77 C82 H82C 109.5
H82A C82 H82C 109.5
H82B C82 H82C 109.5
C79 C83 H83A 109.5
C79 C83 H83B 109.5
H83A C83 H83B 109.5
C79 C83 H83C 109.5
H83A C83 H83C 109.5
H83B C83 H83C 109.5
C81 C84 H84A 109.5
C81 C84 H84B 109.5
H84A C84 H84B 109.5
C81 C84 H84C 109.5
H84A C84 H84C 109.5
H84B C84 H84C 109.5
C36 C35 Ru1 118.33(10)
C36 C35 H35 120.8
Ru1 C35 H35 120.8
C41 C36 C37 118.63(12)
C41 C36 C35 118.17(12)
C37 C36 C35 123.17(13)
C38 C37 C36 120.34(13)
C38 C37 H37 119.8
C36 C37 H37 119.8
C37 C38 C39 119.46(13)
C37 C38 H38 120.3
C39 C38 H38 120.3
C38 C39 C40 121.95(13)
C38 C39 H39 119.0
C40 C39 H39 119.0
C41 C40 C39 117.77(14)
C41 C40 H40 121.1
C39 C40 H40 121.1
O42 C41 C40 125.16(13)
O42 C41 C36 113.00(11)
C40 C41 C36 121.82(13)
C41 O42 C43 119.28(10)
C41 O42 Ru1 110.50(8)
C43 O42 Ru1 129.37(8)
O42 C43 C44 105.70(11)
O42 C43 C45 109.33(11)
C44 C43 C45 113.72(13)
O42 C43 H43 109.3
C44 C43 H43 109.3
C45 C43 H43 109.3
C43 C44 H44A 109.5
C43 C44 H44B 109.5
H44A C44 H44B 109.5
C43 C44 H44C 109.5
H44A C44 H44C 109.5
H44B C44 H44C 109.5
C43 C45 H45A 109.5
C43 C45 H45B 109.5
H45A C45 H45B 109.5
C43 C45 H45C 109.5
H45A C45 H45C 109.5
H45B C45 H45C 109.5
Cl51 C50 Cl52 109.8(4)
Cl51 C50 H50A 109.7
Cl52 C50 H50A 109.7
Cl51 C50 H50B 109.7
Cl52 C50 H50B 109.7
H50A C50 H50B 108.2
C63 O60 C61 122.7(6)
C62 C61 O60 125.7(12)
C62 C61 H61A 105.9
O60 C61 H61A 105.9
C62 C61 H61B 105.9
O60 C61 H61B 105.9
H61A C61 H61B 106.2
C61 C62 H62A 109.5
C61 C62 H62B 109.5
H62A C62 H62B 109.5
C61 C62 H62C 109.5
H62A C62 H62C 109.5
H62B C62 H62C 109.5
C64 C63 O60 135.9(12)
C64 C63 H63A 103.2
O60 C63 H63A 103.2
C64 C63 H63B 103.2
O60 C63 H63B 103.2
H63A C63 H63B 105.2
C63 C64 H64A 109.5
C63 C64 H64B 109.5
H64A C64 H64B 109.5
C63 C64 H64C 109.5
H64A C64 H64C 109.5
H64B C64 H64C 109.5

loop_
_geom_bond_atom_site_label_1
_geom_bond_atom_site_label_2
_geom_bond_distance
Ru1 C35 1.8341(13)
Ru1 C1 1.9820(13)
Ru1 O42 2.2333(9)
Ru1 Cl2 2.3346(3)
Ru1 Cl3 2.3504(3)
C1 N2 1.3778(17)
C1 N5 1.3923(16)
N2 C3 1.3832(16)
N2 C16 1.4397(16)
C3 C4 1.3595(19)
C3 C6 1.4601(19)
C4 N5 1.3780(17)
C4 C14 1.4621(18)
N5 C26 1.417(10)
N5 C76 1.490(14)
C6 C7 1.370(2)
C6 C15 1.429(2)
C7 C8 1.428(2)
C7 H7 0.9500
C8 C9 1.371(2)
C8 H8 0.9500
C9 C10 1.424(2)
C9 H9 0.9500
C10 C15 1.3930(19)
C10 C11 1.426(2)
C11 C12 1.368(3)
C11 H11 0.9500
C12 C13 1.431(2)
C12 H12 0.9500
C13 C14 1.371(2)
C13 H13 0.9500
C14 C15 1.426(2)
C16 C17 1.3935(19)
C16 C21 1.3944(19)
C17 C18 1.3948(19)
C17 C22 1.507(2)
C18 C19 1.393(2)
C18 H18 0.9500
C19 C20 1.393(2)
C19 C23 1.512(2)
C20 C21 1.395(2)
C20 H20 0.9500
C21 C24 1.504(2)
C22 H22A 0.9800
C22 H22B 0.9800
C22 H22C 0.9800
C23 H23A 0.9800
C23 H23B 0.9800
C23 H23C 0.9800
C24 H24A 0.9800
C24 H24B 0.9800
C24 H24C 0.9800
C26 C31 1.395(7)
C26 C27 1.409(7)
C27 C28 1.396(6)
C27 C32 1.495(6)
C28 C29 1.382(6)
C28 H28 0.9500
C29 C30 1.384(6)
C29 C33 1.515(6)
C30 C31 1.399(7)
C30 H30 0.9500
C31 C34 1.509(7)
C32 H32A 0.9800
C32 H32B 0.9800
C32 H32C 0.9800
C33 H33A 0.9800
C33 H33B 0.9800
C33 H33C 0.9800
C34 H34A 0.9800
C34 H34B 0.9800
C34 H34C 0.9800
C76 C81 1.384(10)
C76 C77 1.397(11)
C77 C78 1.394(10)
C77 C82 1.496(10)
C78 C79 1.359(10)
C78 H78 0.9500
C79 C80 1.374(10)
C79 C83 1.519(9)
C80 C81 1.400(10)
C80 H80 0.9500
C81 C84 1.496(10)
C82 H82A 0.9800
C82 H82B 0.9800
C82 H82C 0.9800
C83 H83A 0.9800
C83 H83B 0.9800
C83 H83C 0.9800
C84 H84A 0.9800
C84 H84B 0.9800
C84 H84C 0.9800
C35 C36 1.4480(18)
C35 H35 0.9500
C36 C41 1.4033(19)
C36 C37 1.4051(18)
C37 C38 1.385(2)
C37 H37 0.9500
C38 C39 1.390(2)
C38 H38 0.9500
C39 C40 1.394(2)
C39 H39 0.9500
C40 C41 1.3889(18)
C40 H40 0.9500
C41 O42 1.3758(16)
O42 C43 1.4728(16)
C43 C44 1.516(2)
C43 C45 1.518(2)
C43 H43 1.0000
C44 H44A 0.9800
C44 H44B 0.9800
C44 H44C 0.9800
C45 H45A 0.9800
C45 H45B 0.9800
C45 H45C 0.9800
C50 Cl51 1.782(7)
C50 Cl52 1.784(9)
C50 H50A 0.9900
C50 H50B 0.9900
O60 C63 1.401(12)
O60 C61 1.441(11)
C61 C62 1.237(15)
C61 H61A 0.9900
C61 H61B 0.9900
C62 H62A 0.9800
C62 H62B 0.9800
C62 H62C 0.9800
C63 C64 1.265(15)
C63 H63A 0.9900
C63 H63B 0.9900
C64 H64A 0.9800
C64 H64B 0.9800
C64 H64C 0.9800

loop_
_geom_torsion_atom_site_label_1
_geom_torsion_atom_site_label_2
_geom_torsion_atom_site_label_3
_geom_torsion_atom_site_label_4
_geom_torsion
C35 Ru1 C1 N2 8.25(14)
O42 Ru1 C1 N2 126.8(11)
Cl2 Ru1 C1 N2 107.99(13)
Cl3 Ru1 C1 N2 -92.56(13)
C35 Ru1 C1 N5 -171.20(11)
O42 Ru1 C1 N5 -52.7(12)
Cl2 Ru1 C1 N5 -71.46(10)
Cl3 Ru1 C1 N5 88.00(10)
N5 C1 N2 C3 -0.33(15)
Ru1 C1 N2 C3 -179.85(11)
N5 C1 N2 C16 179.68(12)
Ru1 C1 N2 C16 0.2(2)
C1 N2 C3 C4 0.19(16)
C16 N2 C3 C4 -179.82(12)
C1 N2 C3 C6 -176.04(18)
C16 N2 C3 C6 3.9(3)
N2 C3 C4 N5 0.04(16)
C6 C3 C4 N5 177.56(12)
N2 C3 C4 C14 -177.61(12)
C6 C3 C4 C14 -0.09(17)
C3 C4 N5 C1 -0.25(16)
C14 C4 N5 C1 176.14(18)
C3 C4 N5 C26 -166.8(4)
C14 C4 N5 C26 9.5(5)
C3 C4 N5 C76 -176.3(7)
C14 C4 N5 C76 0.1(7)
N2 C1 N5 C4 0.36(15)
Ru1 C1 N5 C4 179.95(10)
N2 C1 N5 C26 167.6(4)
Ru1 C1 N5 C26 -12.8(4)
N2 C1 N5 C76 176.4(7)
Ru1 C1 N5 C76 -4.0(7)
C4 C3 C6 C7 -178.67(18)
N2 C3 C6 C7 -2.5(3)
C4 C3 C6 C15 0.30(16)
N2 C3 C6 C15 176.46(18)
C15 C6 C7 C8 0.0(2)
C3 C6 C7 C8 178.90(17)
C6 C7 C8 C9 1.0(3)
C7 C8 C9 C10 -1.2(3)
C8 C9 C10 C15 0.3(3)
C8 C9 C10 C11 -178.78(18)
C15 C10 C11 C12 -0.4(3)
C9 C10 C11 C12 178.71(18)
C10 C11 C12 C13 0.1(3)
C11 C12 C13 C14 0.4(3)
C12 C13 C14 C15 -0.5(2)
C12 C13 C14 C4 179.60(17)
C3 C4 C14 C13 179.71(18)
N5 C4 C14 C13 3.4(4)
C3 C4 C14 C15 -0.16(16)
N5 C4 C14 C15 -176.50(19)
C9 C10 C15 C14 -178.95(15)
C11 C10 C15 C14 0.2(2)
C9 C10 C15 C6 0.8(2)
C11 C10 C15 C6 179.97(15)
C13 C14 C15 C10 0.2(2)
C4 C14 C15 C10 -179.87(15)
C13 C14 C15 C6 -179.53(14)
C4 C14 C15 C6 0.37(17)
C7 C6 C15 C10 -1.0(2)
C3 C6 C15 C10 179.82(14)
C7 C6 C15 C14 178.80(14)
C3 C6 C15 C14 -0.42(17)
C1 N2 C16 C17 -89.04(16)
C3 N2 C16 C17 90.98(16)
C1 N2 C16 C21 90.54(16)
C3 N2 C16 C21 -89.45(16)
C21 C16 C17 C18 -2.5(2)
N2 C16 C17 C18 177.06(12)
C21 C16 C17 C22 179.37(13)
N2 C16 C17 C22 -1.07(19)
C16 C17 C18 C19 1.9(2)
C22 C17 C18 C19 179.99(14)
C17 C18 C19 C20 0.2(2)
C17 C18 C19 C23 179.10(15)
C18 C19 C20 C21 -1.8(2)
C23 C19 C20 C21 179.27(15)
C17 C16 C21 C20 1.0(2)
N2 C16 C21 C20 -178.60(12)
C17 C16 C21 C24 179.18(13)
N2 C16 C21 C24 -0.37(19)
C19 C20 C21 C16 1.3(2)
C19 C20 C21 C24 -176.97(14)
C4 N5 C26 C31 -94.4(14)
C1 N5 C26 C31 100.4(14)
C76 N5 C26 C31 -12(12)
C4 N5 C26 C27 81.1(14)
C1 N5 C26 C27 -84.0(13)
C76 N5 C26 C27 163(14)
C31 C26 C27 C28 -12(2)
N5 C26 C27 C28 172.1(10)
C31 C26 C27 C32 164.0(13)
N5 C26 C27 C32 -11.5(19)
C26 C27 C28 C29 4.6(15)
C32 C27 C28 C29 -171.8(8)
C27 C28 C29 C30 4.8(12)
C27 C28 C29 C33 -175.6(8)
C28 C29 C30 C31 -7.0(14)
C33 C29 C30 C31 173.5(9)
C27 C26 C31 C30 10(2)
N5 C26 C31 C30 -174.2(12)
C27 C26 C31 C34 -165.1(13)
N5 C26 C31 C34 10(2)
C29 C30 C31 C26 -0.5(18)
C29 C30 C31 C34 175.1(10)
C4 N5 C76 C81 -89(2)
C1 N5 C76 C81 95(2)
C26 N5 C76 C81 167(15)
C4 N5 C76 C77 91(2)
C1 N5 C76 C77 -85(2)
C26 N5 C76 C77 -13(11)
C81 C76 C77 C78 -7(4)
N5 C76 C77 C78 172.9(17)
C81 C76 C77 C82 167(2)
N5 C76 C77 C82 -13(3)
C76 C77 C78 C79 1(3)
C82 C77 C78 C79 -173.1(14)
C77 C78 C79 C80 4(2)
C77 C78 C79 C83 -178.7(14)
C78 C79 C80 C81 -4(2)
C83 C79 C80 C81 178.6(14)
C77 C76 C81 C80 7(3)
N5 C76 C81 C80 -173.0(18)
C77 C76 C81 C84 -170(2)
N5 C76 C81 C84 10(3)
C79 C80 C81 C76 -1(3)
C79 C80 C81 C84 176.1(17)
C1 Ru1 C35 C36 173.82(10)
O42 Ru1 C35 C36 -4.14(10)
Cl2 Ru1 C35 C36 79.67(10)
Cl3 Ru1 C35 C36 -90.18(10)
Ru1 C35 C36 C41 3.10(17)
Ru1 C35 C36 C37 -175.08(10)
C41 C36 C37 C38 -0.8(2)
C35 C36 C37 C38 177.36(13)
C36 C37 C38 C39 -0.1(2)
C37 C38 C39 C40 0.9(2)
C38 C39 C40 C41 -0.6(2)
C39 C40 C41 O42 -178.94(13)
C39 C40 C41 C36 -0.4(2)
C37 C36 C41 O42 179.80(12)
C35 C36 C41 O42 1.54(18)
C37 C36 C41 C40 1.1(2)
C35 C36 C41 C40 -177.18(13)
C40 C41 O42 C43 -15.4(2)
C36 C41 O42 C43 165.97(12)
C40 C41 O42 Ru1 174.21(12)
C36 C41 O42 Ru1 -4.45(14)
C35 Ru1 O42 C41 4.88(9)
C1 Ru1 O42 C41 -114.0(11)
Cl2 Ru1 O42 C41 -95.20(8)
Cl3 Ru1 O42 C41 105.23(8)
C35 Ru1 O42 C43 -164.29(12)
C1 Ru1 O42 C43 76.8(12)
Cl2 Ru1 O42 C43 95.63(11)
Cl3 Ru1 O42 C43 -63.95(11)
C41 O42 C43 C44 168.28(12)
Ru1 O42 C43 C44 -23.36(16)
C41 O42 C43 C45 -68.94(15)
Ru1 O42 C43 C45 99.42(12)
C63 O60 C61 C62 179.3(18)
C61 O60 C63 C64 -166(2)
